data_4066824
loop_
_publ_author_name
'Welch, Kevin D.'
'Dougherty, William G.'
'Kassel, W. Scott'
'DuBois, Daniel L.'
'Bullock, R. Morris'

_publ_section_title
;
 Synthesis, Structures, and Reactions of Manganese Complexes Containing
 Diphosphine Ligands with Pendant Amines
;
_journal_issue 20
_journal_name_full Organometallics
_journal_page_first 4532
_journal_paper_doi 10.1021/om100668e
_journal_volume 29
_journal_year 2010
_chemical_formula_sum 'C58 H59 Cl4 Mn N2 O P4'
_chemical_formula_weight 1120.69
_chemical_name_systematic
; 
 ? 
;
_space_group_IT_number 33
_symmetry_cell_setting orthorhombic
_symmetry_space_group_name_Hall 'P 2c -2n'
_symmetry_space_group_name_H-M 'P n a 21'
_atom_sites_solution_hydrogens geom
_atom_sites_solution_primary direct
_atom_sites_solution_secondary difmap
_audit_creation_method SHELXL-97
_cell_angle_alpha 90.00
_cell_angle_beta 90.00
_cell_angle_gamma 90.00
_cell_formula_units_Z 4
_cell_length_a 28.894(5)
_cell_length_b 13.643(2)
_cell_length_c 13.733(2)
_cell_measurement_reflns_used 9988
_cell_measurement_temperature 120(2)
_cell_measurement_theta_max 31.87
_cell_measurement_theta_min 3.19
_cell_volume 5413.6(15)
_computing_cell_refinement 'Bruker SAINT'
_computing_data_collection 'Bruker APEX2'
_computing_data_reduction 'Bruker SAINT'
_computing_molecular_graphics 'Bruker SHELXTL'
_computing_publication_material 'Bruker SHELXTL'
_computing_structure_refinement 'SHELXL-97 (Sheldrick, 2008)'
_computing_structure_solution 'SHELXS-97 (Sheldrick, 2008)'
_diffrn_ambient_temperature 120(2)
_diffrn_measured_fraction_theta_full 0.998
_diffrn_measured_fraction_theta_max 0.993
_diffrn_measurement_device_type 'Bruker APEX-II CCD'
_diffrn_measurement_method '\f and \w scans'
_diffrn_radiation_monochromator graphite
_diffrn_radiation_source 'fine-focus sealed tube'
_diffrn_radiation_type MoK\a
_diffrn_radiation_wavelength 0.71073
_diffrn_reflns_av_R_equivalents 0.0966
_diffrn_reflns_av_sigmaI/netI 0.1077
_diffrn_reflns_limit_h_max 44
_diffrn_reflns_limit_h_min -44
_diffrn_reflns_limit_k_max 18
_diffrn_reflns_limit_k_min -20
_diffrn_reflns_limit_l_max 21
_diffrn_reflns_limit_l_min -18
_diffrn_reflns_number 59506
_diffrn_reflns_theta_full 25.00
_diffrn_reflns_theta_max 33.27
_diffrn_reflns_theta_min 1.41
_exptl_absorpt_coefficient_mu 0.602
_exptl_absorpt_correction_T_max 0.9648
_exptl_absorpt_correction_T_min 0.8994
_exptl_absorpt_correction_type multi-scan
_exptl_absorpt_process_details SADABS
_exptl_crystal_colour orange
_exptl_crystal_density_diffrn 1.375
_exptl_crystal_density_method 'not measured'
_exptl_crystal_description block
_exptl_crystal_F_000 2328
_exptl_crystal_size_max 0.18
_exptl_crystal_size_mid 0.18
_exptl_crystal_size_min 0.06
_refine_diff_density_max 0.957
_refine_diff_density_min -0.863
_refine_diff_density_rms 0.093
_refine_ls_abs_structure_details 'Flack H D (1983), Acta Cryst. A39, 876-881'
_refine_ls_abs_structure_Flack -0.023(15)
_refine_ls_extinction_method none
_refine_ls_goodness_of_fit_ref 1.009
_refine_ls_hydrogen_treatment mixed
_refine_ls_matrix_type full
_refine_ls_number_parameters 635
_refine_ls_number_reflns 18255
_refine_ls_number_restraints 1
_refine_ls_restrained_S_all 1.009
_refine_ls_R_factor_all 0.0957
_refine_ls_R_factor_gt 0.0564
_refine_ls_shift/su_max 0.001
_refine_ls_shift/su_mean 0.000
_refine_ls_structure_factor_coef Fsqd
_refine_ls_weighting_details 'calc w=1/[\s^2^(Fo^2^)+(0.0498P)^2^] where P=(Fo^2^+2Fc^2^)/3'
_refine_ls_weighting_scheme calc
_refine_ls_wR_factor_gt 0.1089
_refine_ls_wR_factor_ref 0.1260
_reflns_number_gt 12911
_reflns_number_total 18255
_reflns_threshold_expression >2sigma(I)
_cod_data_source_file om100668e_si_002.cif
_cod_data_source_block pnl041a
_cod_depositor_comments
;
The following automatic conversions were performed:

'_symmetry_cell_setting' value 'Orthorhombic' changed to
'orthorhombic' according to
/home/saulius/struct/CIF-dictionaries/cif_core.dic dictionary named
'cif_core.dic' version 2.4.1 from 2010-06-29.

Automatic conversion script
Id: cif_fix_values 1715 2011-07-08 13:25:40Z adriana 
;
_cod_original_sg_symbol_H-M Pna2(1)
_cod_database_code 4066824

loop_
_symmetry_equiv_pos_as_xyz
'x, y, z'
'-x, -y, z+1/2'
'x+1/2, -y+1/2, z'
'-x+1/2, y+1/2, z+1/2'

loop_
_atom_site_label
_atom_site_type_symbol
_atom_site_fract_x
_atom_site_fract_y
_atom_site_fract_z
_atom_site_U_iso_or_equiv
_atom_site_adp_type
_atom_site_occupancy
_atom_site_symmetry_multiplicity
_atom_site_calc_flag
_atom_site_refinement_flags
Mn1 Mn 0.386011(13) 1.63695(3) -0.58434(3) 0.01119(8) Uani 1 1 d .
H1M H 0.3988(13) 1.717(3) -0.668(3) 0.027(10) Uiso 1 1 d .
N1 N 0.40220(8) 1.69435(17) -0.33486(18) 0.0139(5) Uani 1 1 d .
N2 N 0.42147(8) 1.89391(16) -0.5035(2) 0.0164(5) Uani 1 1 d .
O1 O 0.35803(8) 1.48400(15) -0.44328(17) 0.0215(5) Uani 1 1 d .
P1 P 0.35392(2) 1.75539(5) -0.50141(6) 0.01244(13) Uani 1 1 d .
P2 P 0.44794(2) 1.69835(5) -0.51421(6) 0.01239(13) Uani 1 1 d .
P3 P 0.33321(2) 1.62005(5) -0.70120(6) 0.01249(13) Uani 1 1 d .
P4 P 0.41893(2) 1.54913(5) -0.70343(6) 0.01281(13) Uani 1 1 d .
C1 C 0.26722(10) 1.6936(2) -0.4423(2) 0.0198(6) Uani 1 1 d .
H1A H 0.2843 1.6416 -0.4136 0.024 Uiso 1 1 calc R
C2 C 0.21977(11) 1.6968(2) -0.4313(3) 0.0249(7) Uani 1 1 d .
H2A H 0.2045 1.6480 -0.3939 0.030 Uiso 1 1 calc R
C3 C 0.19418(11) 1.7718(3) -0.4751(3) 0.0279(7) Uani 1 1 d .
H3A H 0.1616 1.7748 -0.4671 0.034 Uiso 1 1 calc R
C4 C 0.21689(11) 1.8416(2) -0.5303(3) 0.0266(7) Uani 1 1 d .
H4A H 0.1996 1.8917 -0.5615 0.032 Uiso 1 1 calc R
C5 C 0.26456(11) 1.8394(2) -0.5410(2) 0.0196(6) Uani 1 1 d .
H5A H 0.2796 1.8878 -0.5794 0.024 Uiso 1 1 calc R
C6 C 0.29066(10) 1.76633(19) -0.4954(2) 0.0144(5) Uani 1 1 d .
C7 C 0.36712(10) 1.7639(2) -0.3684(2) 0.0139(5) Uani 1 1 d .
H7A H 0.3778 1.8313 -0.3537 0.017 Uiso 1 1 calc R
H7B H 0.3382 1.7527 -0.3313 0.017 Uiso 1 1 calc R
C8 C 0.40685(11) 1.6994(2) -0.2291(2) 0.0180(6) Uani 1 1 d .
H8A H 0.4142 1.7677 -0.2103 0.022 Uiso 1 1 calc R
H8B H 0.4331 1.6576 -0.2088 0.022 Uiso 1 1 calc R
C9 C 0.35488(11) 1.7042(2) -0.0825(3) 0.0207(6) Uani 1 1 d .
H9A H 0.3758 1.7497 -0.0541 0.025 Uiso 1 1 calc R
C10 C 0.31562(12) 1.6754(2) -0.0310(2) 0.0249(7) Uani 1 1 d .
H10A H 0.3097 1.7021 0.0317 0.030 Uiso 1 1 calc R
C11 C 0.28519(11) 1.6078(2) -0.0713(3) 0.0241(7) Uani 1 1 d .
H11A H 0.2586 1.5874 -0.0362 0.029 Uiso 1 1 calc R
C12 C 0.29411(12) 1.5703(2) -0.1635(3) 0.0236(7) Uani 1 1 d .
H12A H 0.2731 1.5251 -0.1920 0.028 Uiso 1 1 calc R
C13 C 0.33323(10) 1.5982(2) -0.2140(2) 0.0186(6) Uani 1 1 d .
H13A H 0.3394 1.5704 -0.2761 0.022 Uiso 1 1 calc R
C14 C 0.36390(11) 1.6671(2) -0.1749(2) 0.0175(6) Uani 1 1 d .
C15 C 0.44764(10) 1.7089(2) -0.3793(2) 0.0165(6) Uani 1 1 d .
H15A H 0.4694 1.6598 -0.3521 0.020 Uiso 1 1 calc R
H15B H 0.4592 1.7746 -0.3610 0.020 Uiso 1 1 calc R
C16 C 0.45702(10) 1.82978(19) -0.5455(2) 0.0157(5) Uani 1 1 d .
H16A H 0.4878 1.8506 -0.5215 0.019 Uiso 1 1 calc R
H16B H 0.4568 1.8372 -0.6172 0.019 Uiso 1 1 calc R
C17 C 0.43530(10) 1.99788(19) -0.5104(3) 0.0198(6) Uani 1 1 d .
H17A H 0.4087 2.0400 -0.4924 0.024 Uiso 1 1 calc R
H17B H 0.4439 2.0131 -0.5785 0.024 Uiso 1 1 calc R
C18 C 0.47000(12) 2.0067(2) -0.3452(3) 0.0264(7) Uani 1 1 d .
H18A H 0.4413 1.9835 -0.3205 0.032 Uiso 1 1 calc R
C19 C 0.50602(13) 2.0269(2) -0.2812(3) 0.0288(8) Uani 1 1 d .
H19A H 0.5019 2.0180 -0.2132 0.035 Uiso 1 1 calc R
C20 C 0.54801(13) 2.0599(2) -0.3173(3) 0.0321(8) Uani 1 1 d .
H20A H 0.5730 2.0721 -0.2740 0.039 Uiso 1 1 calc R
C21 C 0.55356(12) 2.0751(3) -0.4147(3) 0.0326(8) Uani 1 1 d .
H21A H 0.5823 2.0984 -0.4392 0.039 Uiso 1 1 calc R
C22 C 0.51700(12) 2.0564(2) -0.4785(3) 0.0274(7) Uani 1 1 d .
H22A H 0.5209 2.0687 -0.5461 0.033 Uiso 1 1 calc R
C23 C 0.47534(11) 2.0201(2) -0.4449(3) 0.0217(6) Uani 1 1 d .
C24 C 0.37399(10) 1.87950(19) -0.5372(2) 0.0151(5) Uani 1 1 d .
H24A H 0.3727 1.8864 -0.6089 0.018 Uiso 1 1 calc R
H24B H 0.3535 1.9298 -0.5081 0.018 Uiso 1 1 calc R
C25 C 0.54338(10) 1.6946(2) -0.5735(2) 0.0189(6) Uani 1 1 d .
H25A H 0.5402 1.7609 -0.5936 0.023 Uiso 1 1 calc R
C26 C 0.58547(10) 1.6464(2) -0.5863(3) 0.0223(6) Uani 1 1 d .
H26A H 0.6107 1.6801 -0.6156 0.027 Uiso 1 1 calc R
C27 C 0.59103(11) 1.5495(2) -0.5566(2) 0.0217(6) Uani 1 1 d .
H27A H 0.6200 1.5174 -0.5640 0.026 Uiso 1 1 calc R
C28 C 0.55367(10) 1.5008(2) -0.5161(2) 0.0203(6) Uani 1 1 d .
H28A H 0.5570 1.4343 -0.4967 0.024 Uiso 1 1 calc R
C29 C 0.51179(10) 1.5473(2) -0.5035(2) 0.0165(5) Uani 1 1 d .
H29A H 0.4866 1.5125 -0.4757 0.020 Uiso 1 1 calc R
C30 C 0.50584(10) 1.64606(19) -0.5315(2) 0.0138(5) Uani 1 1 d .
C31 C 0.33116(12) 1.8041(2) -0.7920(3) 0.0225(6) Uani 1 1 d .
H31A H 0.3639 1.8007 -0.7858 0.027 Uiso 1 1 calc R
C32 C 0.31134(13) 1.8866(2) -0.8342(3) 0.0266(7) Uani 1 1 d .
H32A H 0.3304 1.9386 -0.8568 0.032 Uiso 1 1 calc R
C33 C 0.26365(14) 1.8926(2) -0.8432(3) 0.0285(8) Uani 1 1 d .
H33A H 0.2499 1.9486 -0.8724 0.034 Uiso 1 1 calc R
C34 C 0.23612(12) 1.8171(3) -0.8097(3) 0.0288(8) Uani 1 1 d .
H34A H 0.2034 1.8215 -0.8151 0.035 Uiso 1 1 calc R
C35 C 0.25648(11) 1.7340(2) -0.7677(3) 0.0235(7) Uani 1 1 d .
H35A H 0.2373 1.6821 -0.7451 0.028 Uiso 1 1 calc R
C36 C 0.30423(10) 1.7263(2) -0.7586(2) 0.0154(5) Uani 1 1 d .
C37 C 0.26846(12) 1.4913(2) -0.7880(2) 0.0229(7) Uani 1 1 d .
H37A H 0.2775 1.5194 -0.8484 0.027 Uiso 1 1 calc R
C38 C 0.23633(13) 1.4156(3) -0.7867(3) 0.0294(8) Uani 1 1 d .
H38A H 0.2237 1.3919 -0.8460 0.035 Uiso 1 1 calc R
C39 C 0.22282(12) 1.3750(2) -0.6999(3) 0.0282(7) Uani 1 1 d .
H39A H 0.2012 1.3226 -0.6997 0.034 Uiso 1 1 calc R
C40 C 0.24043(12) 1.4096(2) -0.6122(3) 0.0262(7) Uani 1 1 d .
H40A H 0.2304 1.3825 -0.5521 0.031 Uiso 1 1 calc R
C41 C 0.27321(11) 1.4850(2) -0.6140(2) 0.0192(6) Uani 1 1 d .
H41A H 0.2859 1.5084 -0.5546 0.023 Uiso 1 1 calc R
C42 C 0.28744(9) 1.52633(19) -0.7017(2) 0.0151(5) Uani 1 1 d .
C43 C 0.37357(10) 1.5737(2) -0.7951(2) 0.0157(5) Uani 1 1 d .
H43A H 0.3623 1.5138 -0.8282 0.019 Uiso 1 1 calc R
H43B H 0.3826 1.6241 -0.8434 0.019 Uiso 1 1 calc R
C44 C 0.42474(11) 1.3611(2) -0.7907(2) 0.0199(6) Uani 1 1 d .
H44A H 0.4181 1.3931 -0.8505 0.024 Uiso 1 1 calc R
C45 C 0.43389(12) 1.2602(2) -0.7898(3) 0.0241(7) Uani 1 1 d .
H45A H 0.4331 1.2237 -0.8487 0.029 Uiso 1 1 calc R
C46 C 0.44399(12) 1.2140(2) -0.7028(3) 0.0279(7) Uani 1 1 d .
H46A H 0.4504 1.1457 -0.7022 0.033 Uiso 1 1 calc R
C47 C 0.44482(13) 1.2665(2) -0.6165(3) 0.0274(7) Uani 1 1 d .
H47A H 0.4522 1.2344 -0.5571 0.033 Uiso 1 1 calc R
C48 C 0.43473(11) 1.3671(2) -0.6171(2) 0.0210(6) Uani 1 1 d .
H48A H 0.4343 1.4026 -0.5575 0.025 Uiso 1 1 calc R
C49 C 0.42538(10) 1.41515(19) -0.7041(2) 0.0155(5) Uani 1 1 d .
C50 C 0.47734(11) 1.6791(2) -0.8028(2) 0.0197(6) Uani 1 1 d .
H50A H 0.4516 1.7223 -0.8021 0.024 Uiso 1 1 calc R
C51 C 0.51884(11) 1.7090(2) -0.8456(2) 0.0214(6) Uani 1 1 d .
H51A H 0.5210 1.7720 -0.8747 0.026 Uiso 1 1 calc R
C52 C 0.55692(11) 1.6472(2) -0.8457(2) 0.0222(6) Uani 1 1 d .
H52A H 0.5850 1.6671 -0.8759 0.027 Uiso 1 1 calc R
C53 C 0.55369(10) 1.5566(2) -0.8017(2) 0.0185(6) Uani 1 1 d .
H53A H 0.5800 1.5148 -0.8000 0.022 Uiso 1 1 calc R
C54 C 0.51240(10) 1.5258(2) -0.7596(2) 0.0160(5) Uani 1 1 d .
H54A H 0.5108 1.4632 -0.7295 0.019 Uiso 1 1 calc R
C55 C 0.47344(10) 1.5859(2) -0.7611(2) 0.0145(5) Uani 1 1 d .
C56 C 0.37069(9) 1.54454(19) -0.4985(2) 0.0145(5) Uani 1 1 d .
C57 C 0.65645(16) 0.9025(4) -0.6629(4) 0.0510(12) Uani 1 1 d .
H57A H 0.6778 0.9553 -0.6835 0.061 Uiso 1 1 calc R
H57B H 0.6749 0.8522 -0.6283 0.061 Uiso 1 1 calc R
Cl1 Cl 0.61532(6) 0.95039(14) -0.58406(19) 0.1066(7) Uani 1 1 d .
Cl2 Cl 0.63137(5) 0.85081(13) -0.76402(14) 0.0824(5) Uani 1 1 d .
C58 C 0.32557(16) 1.2132(3) -0.6391(3) 0.0413(10) Uani 1 1 d .
H58A H 0.3490 1.2582 -0.6671 0.050 Uiso 1 1 calc R
H58B H 0.2945 1.2379 -0.6572 0.050 Uiso 1 1 calc R
Cl3 Cl 0.33100(4) 1.21111(12) -0.51138(10) 0.0662(4) Uani 1 1 d .
Cl4 Cl 0.33349(3) 1.09423(6) -0.68727(8) 0.0369(2) Uani 1 1 d .

loop_
_atom_site_aniso_label
_atom_site_aniso_U_11
_atom_site_aniso_U_22
_atom_site_aniso_U_33
_atom_site_aniso_U_23
_atom_site_aniso_U_13
_atom_site_aniso_U_12
Mn1 0.01070(17) 0.01165(15) 0.01122(17) -0.00088(17) 0.00002(17) 0.00035(14)
N1 0.0130(11) 0.0184(11) 0.0104(11) -0.0008(9) 0.0002(9) 0.0022(9)
N2 0.0151(11) 0.0119(9) 0.0222(13) -0.0011(10) -0.0002(11) -0.0015(8)
O1 0.0252(12) 0.0208(10) 0.0186(11) 0.0059(9) -0.0011(9) -0.0034(9)
P1 0.0118(3) 0.0130(3) 0.0125(3) -0.0009(3) -0.0006(3) 0.0017(2)
P2 0.0110(3) 0.0125(3) 0.0136(3) -0.0012(3) -0.0001(3) 0.0002(2)
P3 0.0125(3) 0.0132(3) 0.0118(3) -0.0012(3) -0.0002(3) -0.0021(2)
P4 0.0135(3) 0.0121(3) 0.0129(3) -0.0008(3) 0.0013(3) 0.0006(2)
C1 0.0167(14) 0.0194(13) 0.0233(15) 0.0026(12) -0.0034(13) 0.0021(11)
C2 0.0186(15) 0.0286(15) 0.0273(17) 0.0049(14) 0.0002(13) -0.0053(13)
C3 0.0134(15) 0.0406(19) 0.0299(19) 0.0044(15) -0.0018(13) 0.0043(13)
C4 0.0172(15) 0.0327(16) 0.0299(19) 0.0063(14) -0.0030(13) 0.0069(12)
C5 0.0172(14) 0.0226(13) 0.0190(14) 0.0046(12) -0.0022(12) 0.0024(11)
C6 0.0141(12) 0.0166(12) 0.0124(13) -0.0029(11) -0.0003(11) 0.0028(10)
C7 0.0139(13) 0.0163(12) 0.0116(13) -0.0026(10) -0.0010(10) 0.0017(10)
C8 0.0181(14) 0.0243(14) 0.0116(13) 0.0005(11) -0.0003(11) 0.0023(11)
C9 0.0243(15) 0.0219(13) 0.0159(13) 0.0001(13) 0.0007(14) 0.0044(11)
C10 0.0303(18) 0.0293(15) 0.0151(15) 0.0010(13) 0.0058(13) 0.0068(14)
C11 0.0199(15) 0.0306(15) 0.0219(17) 0.0060(14) 0.0069(13) 0.0028(12)
C12 0.0227(16) 0.0223(14) 0.0259(17) 0.0034(13) -0.0024(13) 0.0024(12)
C13 0.0208(14) 0.0194(12) 0.0157(14) 0.0001(12) -0.0010(12) 0.0043(11)
C14 0.0200(15) 0.0195(12) 0.0131(13) 0.0039(11) -0.0010(11) 0.0063(11)
C15 0.0157(14) 0.0186(13) 0.0151(13) -0.0020(11) 0.0000(11) 0.0018(11)
C16 0.0143(13) 0.0137(11) 0.0191(14) -0.0019(11) 0.0018(11) -0.0014(10)
C17 0.0212(14) 0.0132(12) 0.0249(16) 0.0004(12) -0.0023(13) -0.0021(10)
C18 0.0260(17) 0.0199(14) 0.0332(19) -0.0011(14) -0.0042(15) -0.0017(12)
C19 0.036(2) 0.0226(15) 0.0280(18) -0.0025(14) -0.0082(16) -0.0012(14)
C20 0.0309(19) 0.0245(15) 0.041(2) -0.0036(16) -0.0131(17) -0.0036(14)
C21 0.0198(17) 0.0310(17) 0.047(2) -0.0091(17) 0.0001(16) -0.0069(14)
C22 0.0263(17) 0.0270(15) 0.0289(18) -0.0069(14) 0.0002(14) 0.0001(13)
C23 0.0229(15) 0.0117(12) 0.0305(17) -0.0021(12) -0.0017(14) 0.0006(11)
C24 0.0157(13) 0.0138(11) 0.0159(14) 0.0009(10) -0.0004(11) -0.0013(10)
C25 0.0154(13) 0.0203(13) 0.0209(15) -0.0051(12) -0.0006(12) -0.0001(10)
C26 0.0146(13) 0.0287(14) 0.0236(14) -0.0058(14) 0.0018(14) -0.0047(11)
C27 0.0137(14) 0.0281(14) 0.0232(16) -0.0079(13) -0.0022(12) 0.0058(12)
C28 0.0201(14) 0.0223(13) 0.0187(15) -0.0020(12) -0.0016(12) 0.0046(11)
C29 0.0185(13) 0.0190(12) 0.0121(13) -0.0025(11) -0.0007(12) -0.0003(10)
C30 0.0121(12) 0.0161(12) 0.0133(13) -0.0039(10) -0.0024(10) 0.0010(10)
C31 0.0233(16) 0.0195(13) 0.0247(16) 0.0009(13) -0.0022(13) -0.0036(12)
C32 0.038(2) 0.0177(13) 0.0236(17) 0.0031(13) -0.0030(15) -0.0013(13)
C33 0.042(2) 0.0220(15) 0.0214(17) -0.0004(14) -0.0071(16) 0.0128(14)
C34 0.0238(17) 0.0344(18) 0.0281(18) -0.0034(15) -0.0063(14) 0.0117(14)
C35 0.0198(16) 0.0260(15) 0.0247(17) -0.0011(14) -0.0034(13) 0.0026(12)
C36 0.0185(14) 0.0158(12) 0.0120(13) -0.0016(10) -0.0034(11) -0.0007(10)
C37 0.0274(17) 0.0273(15) 0.0140(14) -0.0034(12) -0.0009(13) -0.0127(13)
C38 0.0330(19) 0.0354(18) 0.0198(16) -0.0060(15) -0.0018(15) -0.0196(15)
C39 0.0338(18) 0.0249(14) 0.0259(17) -0.0023(15) -0.0011(16) -0.0163(13)
C40 0.0296(19) 0.0276(16) 0.0213(16) 0.0058(13) -0.0003(14) -0.0096(14)
C41 0.0195(15) 0.0225(14) 0.0156(14) 0.0009(12) -0.0027(12) -0.0070(11)
C42 0.0128(12) 0.0162(11) 0.0161(13) -0.0031(12) -0.0019(12) -0.0029(9)
C43 0.0159(13) 0.0191(13) 0.0120(13) -0.0022(11) -0.0007(11) 0.0010(10)
C44 0.0269(16) 0.0161(12) 0.0168(14) -0.0020(12) 0.0025(13) -0.0007(12)
C45 0.0302(17) 0.0194(14) 0.0228(16) -0.0060(13) 0.0079(14) -0.0016(12)
C46 0.0354(19) 0.0153(12) 0.0329(18) -0.0007(14) 0.0080(17) 0.0040(12)
C47 0.038(2) 0.0190(14) 0.0254(17) 0.0025(13) 0.0005(15) 0.0058(13)
C48 0.0249(16) 0.0177(13) 0.0205(15) -0.0007(12) -0.0001(12) 0.0001(12)
C49 0.0153(13) 0.0152(11) 0.0160(13) 0.0000(12) 0.0016(12) -0.0015(10)
C50 0.0207(15) 0.0166(13) 0.0216(16) 0.0007(12) 0.0050(12) 0.0016(11)
C51 0.0247(16) 0.0180(13) 0.0216(15) 0.0025(12) 0.0046(13) -0.0023(12)
C52 0.0188(15) 0.0259(15) 0.0218(16) -0.0043(13) 0.0046(13) -0.0052(12)
C53 0.0162(14) 0.0201(13) 0.0192(15) -0.0039(12) 0.0002(12) 0.0023(11)
C54 0.0177(14) 0.0155(12) 0.0147(13) -0.0024(11) 0.0016(11) -0.0018(10)
C55 0.0151(13) 0.0162(12) 0.0122(12) -0.0022(10) 0.0033(11) -0.0003(10)
C56 0.0140(12) 0.0153(11) 0.0141(13) -0.0021(11) -0.0038(11) 0.0010(9)
C57 0.038(2) 0.057(3) 0.058(3) -0.010(2) 0.009(2) 0.003(2)
Cl1 0.0753(11) 0.1111(12) 0.1336(16) -0.0556(14) 0.0468(12) 0.0017(9)
Cl2 0.0571(9) 0.0996(11) 0.0905(12) -0.0368(10) -0.0288(8) 0.0206(8)
C58 0.043(2) 0.0313(19) 0.049(3) -0.0055(18) 0.006(2) 0.0030(17)
Cl3 0.0512(7) 0.0998(10) 0.0478(7) -0.0318(8) 0.0100(6) -0.0193(7)
Cl4 0.0386(5) 0.0321(4) 0.0399(6) -0.0028(4) -0.0036(4) 0.0031(4)

loop_
_atom_type_symbol
_atom_type_description
_atom_type_scat_dispersion_real
_atom_type_scat_dispersion_imag
_atom_type_scat_source
C C 0.0033 0.0016 'International Tables Vol C Tables 4.2.6.8 and 6.1.1.4'
H H 0.0000 0.0000 'International Tables Vol C Tables 4.2.6.8 and 6.1.1.4'
N N 0.0061 0.0033 'International Tables Vol C Tables 4.2.6.8 and 6.1.1.4'
O O 0.0106 0.0060 'International Tables Vol C Tables 4.2.6.8 and 6.1.1.4'
P P 0.1023 0.0942 'International Tables Vol C Tables 4.2.6.8 and 6.1.1.4'
Mn Mn 0.3368 0.7283 'International Tables Vol C Tables 4.2.6.8 and 6.1.1.4'
Cl Cl 0.1484 0.1585 'International Tables Vol C Tables 4.2.6.8 and 6.1.1.4'

loop_
_geom_angle_atom_site_label_1
_geom_angle_atom_site_label_2
_geom_angle_atom_site_label_3
_geom_angle
C56 Mn1 P1 94.18(9)
C56 Mn1 P2 100.47(9)
P1 Mn1 P2 80.51(3)
C56 Mn1 P3 103.51(9)
P1 Mn1 P3 99.30(3)
P2 Mn1 P3 155.95(3)
C56 Mn1 P4 102.14(9)
P1 Mn1 P4 163.17(3)
P2 Mn1 P4 100.27(3)
P3 Mn1 P4 73.09(3)
C56 Mn1 H1M 176.7(14)
P1 Mn1 H1M 87.9(13)
P2 Mn1 H1M 82.3(13)
P3 Mn1 H1M 73.6(13)
P4 Mn1 H1M 75.6(13)
C15 N1 C8 109.0(2)
C15 N1 C7 113.8(2)
C8 N1 C7 110.3(2)
C24 N2 C16 116.9(2)
C24 N2 C17 111.3(2)
C16 N2 C17 111.0(2)
C6 P1 C24 104.41(13)
C6 P1 C7 98.86(13)
C24 P1 C7 97.94(13)
C6 P1 Mn1 120.43(9)
C24 P1 Mn1 113.84(10)
C7 P1 Mn1 117.97(9)
C30 P2 C15 99.39(13)
C30 P2 C16 102.47(12)
C15 P2 C16 99.00(14)
C30 P2 Mn1 122.52(9)
C15 P2 Mn1 117.55(10)
C16 P2 Mn1 112.37(10)
C42 P3 C36 102.58(13)
C42 P3 C43 102.30(13)
C36 P3 C43 104.83(14)
C42 P3 Mn1 124.58(10)
C36 P3 Mn1 122.40(9)
C43 P3 Mn1 96.08(10)
C42 P3 P4 114.62(9)
C36 P3 P4 134.55(10)
C43 P3 P4 44.00(9)
Mn1 P3 P4 53.68(3)
C55 P4 C49 100.55(13)
C55 P4 C43 105.38(14)
C49 P4 C43 104.45(13)
C55 P4 Mn1 122.27(9)
C49 P4 Mn1 125.37(10)
C43 P4 Mn1 95.70(9)
C55 P4 P3 134.88(10)
C49 P4 P3 117.17(9)
C43 P4 P3 44.05(9)
Mn1 P4 P3 53.23(2)
C2 C1 C6 120.9(3)
C1 C2 C3 120.0(3)
C4 C3 C2 119.3(3)
C3 C4 C5 121.0(3)
C4 C5 C6 120.3(3)
C5 C6 C1 118.4(3)
C5 C6 P1 125.1(2)
C1 C6 P1 116.5(2)
N1 C7 P1 114.12(19)
N1 C8 C14 113.6(3)
C14 C9 C10 120.9(3)
C11 C10 C9 120.0(3)
C12 C11 C10 119.3(3)
C13 C12 C11 120.5(3)
C12 C13 C14 120.8(3)
C9 C14 C13 118.4(3)
C9 C14 C8 119.8(3)
C13 C14 C8 121.8(3)
N1 C15 P2 114.2(2)
N2 C16 P2 112.61(19)
N2 C17 C23 111.4(2)
C19 C18 C23 120.9(3)
C20 C19 C18 119.6(4)
C21 C20 C19 120.2(3)
C20 C21 C22 120.0(3)
C23 C22 C21 121.0(4)
C22 C23 C18 118.2(3)
C22 C23 C17 123.1(3)
C18 C23 C17 118.7(3)
N2 C24 P1 109.39(19)
C26 C25 C30 120.5(3)
C27 C26 C25 120.8(3)
C28 C27 C26 118.9(3)
C29 C28 C27 120.9(3)
C28 C29 C30 120.8(3)
C25 C30 C29 118.1(3)
C25 C30 P2 125.3(2)
C29 C30 P2 116.6(2)
C32 C31 C36 121.6(3)
C33 C32 C31 119.7(3)
C34 C33 C32 120.0(3)
C33 C34 C35 119.9(3)
C36 C35 C34 120.9(3)
C35 C36 C31 117.9(3)
C35 C36 P3 123.1(2)
C31 C36 P3 119.0(2)
C42 C37 C38 120.5(3)
C39 C38 C37 120.2(3)
C38 C39 C40 120.8(3)
C39 C40 C41 118.8(3)
C42 C41 C40 120.9(3)
C37 C42 C41 118.8(2)
C37 C42 P3 121.7(2)
C41 C42 P3 119.4(2)
P4 C43 P3 91.95(14)
C49 C44 C45 120.5(3)
C46 C45 C44 119.7(3)
C45 C46 C47 120.5(3)
C46 C47 C48 119.8(3)
C49 C48 C47 120.4(3)
C48 C49 C44 119.0(2)
C48 C49 P4 119.0(2)
C44 C49 P4 121.8(2)
C51 C50 C55 120.5(3)
C52 C51 C50 120.3(3)
C53 C52 C51 119.4(3)
C52 C53 C54 120.8(3)
C55 C54 C53 120.6(3)
C54 C55 C50 118.4(3)
C54 C55 P4 121.8(2)
C50 C55 P4 119.7(2)
O1 C56 Mn1 176.3(2)
Cl2 C57 Cl1 111.7(3)
Cl3 C58 Cl4 110.2(2)

loop_
_geom_bond_atom_site_label_1
_geom_bond_atom_site_label_2
_geom_bond_distance
Mn1 C56 1.782(3)
Mn1 P1 2.1835(8)
Mn1 P2 2.1979(8)
Mn1 P3 2.2264(9)
Mn1 P4 2.2393(9)
Mn1 H1M 1.63(4)
N1 C15 1.461(4)
N1 C8 1.461(4)
N1 C7 1.463(4)
N2 C24 1.461(4)
N2 C16 1.468(4)
N2 C17 1.477(3)
O1 C56 1.179(3)
P1 C6 1.836(3)
P1 C24 1.856(3)
P1 C7 1.869(3)
P2 C30 1.834(3)
P2 C15 1.859(3)
P2 C16 1.863(3)
P3 C42 1.839(3)
P3 C36 1.850(3)
P3 C43 1.850(3)
P3 P4 2.6592(11)
P4 C55 1.833(3)
P4 C49 1.837(3)
P4 C43 1.848(3)
C1 C2 1.380(4)
C1 C6 1.405(4)
C2 C3 1.399(5)
C3 C4 1.382(5)
C4 C5 1.385(4)
C5 C6 1.398(4)
C8 C14 1.513(4)
C9 C14 1.390(4)
C9 C10 1.393(5)
C10 C11 1.389(5)
C11 C12 1.390(5)
C12 C13 1.380(4)
C13 C14 1.399(4)
C17 C23 1.497(4)
C18 C19 1.389(5)
C18 C23 1.390(5)
C19 C20 1.386(5)
C20 C21 1.363(6)
C21 C22 1.396(5)
C22 C23 1.381(5)
C25 C26 1.393(4)
C25 C30 1.395(4)
C26 C27 1.393(4)
C27 C28 1.384(4)
C28 C29 1.377(4)
C29 C30 1.412(4)
C31 C32 1.389(4)
C31 C36 1.394(4)
C32 C33 1.386(5)
C33 C34 1.380(5)
C34 C35 1.402(5)
C35 C36 1.389(4)
C37 C42 1.390(4)
C37 C38 1.389(4)
C38 C39 1.371(5)
C39 C40 1.390(5)
C40 C41 1.399(4)
C41 C42 1.392(4)
C44 C49 1.399(4)
C44 C45 1.402(4)
C45 C46 1.381(5)
C46 C47 1.385(5)
C47 C48 1.403(4)
C48 C49 1.390(4)
C50 C51 1.397(4)
C50 C55 1.398(4)
C51 C52 1.386(4)
C52 C53 1.379(4)
C53 C54 1.391(4)
C54 C55 1.393(4)
C57 Cl2 1.718(5)
C57 Cl1 1.736(5)
C58 Cl3 1.762(5)
C58 Cl4 1.768(4)
